data_7133791
loop_
_publ_author_name
'Dong, Likun'
'Zhong, Bing'
'Zhang, Yu-Shan'
'Yang, Jin-Dong'
'Cheng, Jin-Pei'

_publ_section_title
;
 Phosphination of aryl/alkyl bromides <i>via</i> Mn-mediated reductive C-P
 coupling.
;
_journal_issue 86
_journal_name_full 'Chemical communications (Cambridge, England)'
_journal_page_first 12549
_journal_page_last 12552
_journal_paper_doi 10.1039/d4cc04750h
_journal_volume 60
_journal_year 2024
_chemical_formula_moiety 'C13.967 H19 N2 O P'
_chemical_formula_sum 'C13.967 H19 N2 O P'
_chemical_formula_weight 261.903
_space_group_crystal_system monoclinic
_space_group_IT_number 14
_space_group_name_Hall '-P 2yn'
_space_group_name_H-M_alt 'P 1 21/n 1'
_symmetry_Int_Tables_number 14
_atom_sites_solution_primary iterative
_audit_block_doi 10.5517/ccdc.csd.cc2l0l6f
_audit_creation_date 2024-09-12
_audit_creation_method
;
Olex2 1.5
(compiled 2024.02.16 svn.r378c4104 for OlexSys, GUI svn.r6928)
;
_audit_update_record
;
2024-09-13 deposited with the CCDC.	2024-10-01 downloaded from the CCDC.
;
_cell_angle_alpha 90
_cell_angle_beta 97.9891(15)
_cell_angle_gamma 90
_cell_formula_units_Z 4
_cell_length_a 8.23898(13)
_cell_length_b 10.49700(16)
_cell_length_c 18.2476(3)
_cell_measurement_reflns_used 6531
_cell_measurement_temperature 172.99(10)
_cell_measurement_theta_max 75.9460
_cell_measurement_theta_min 4.8770
_cell_volume 1562.82(4)
_computing_cell_refinement 'CrysAlisPro 1.171.42.55a (Rigaku OD, 2022)'
_computing_data_collection 'CrysAlisPro 1.171.42.55a (Rigaku OD, 2022)'
_computing_data_reduction 'CrysAlisPro 1.171.42.55a (Rigaku OD, 2022)'
_computing_molecular_graphics 'Olex2 1.5 (Dolomanov et al., 2009)'
_computing_publication_material 'Olex2 1.5 (Dolomanov et al., 2009)'
_computing_structure_refinement 'olex2.refine 1.5 (Bourhis et al., 2015)'
_computing_structure_solution 'olex2.solve 1.5 (Bourhis et al., 2015)'
_diffrn_ambient_environment N~2~
_diffrn_ambient_temperature 172.99(10)
_diffrn_detector 'Hybrid Pixel Array Detector'
_diffrn_detector_area_resol_mean 10.0000
_diffrn_detector_type HyPix
_diffrn_measured_fraction_theta_full 0.9979
_diffrn_measured_fraction_theta_max 0.9544
_diffrn_measurement_details
;
List of Runs (angles in degrees, time in seconds):

  # Type    Start    End  Width  t~exp~   \w     \q     \k     \f   Frames
#--------------------------------------------------------------------------
  1  \w     33.00  72.00   0.50    0.53    --  104.75 -99.00-180.00   78
  2  \w     75.00 106.00   0.50    0.53    --  104.75 -99.00-180.00   62
  3  \w     37.00  94.00   0.50    0.13    --   47.56-125.00-180.00  114
  4  \w     42.00  70.00   0.50    0.53    --  104.75 -99.00 -90.00   56
  5  \w     74.00 100.00   0.50    0.53    --  104.75 -99.00 -90.00   52
  6  \w     77.00 106.00   0.50    0.53    --  104.75 -99.00 -30.00   58
  7  \w     43.00  68.00   0.50    0.53    --  104.75 -99.00 -30.00   50
  8  \w    -24.00   1.00   0.50    0.13    --   47.56 -11.00 -11.00   50
  9  \w     59.00 106.00   0.50    0.53    --  104.75 -99.00  90.00   94
 10  \w     40.00  65.00   0.50    0.53    --  104.75 -57.00 150.00   50
 11  \w     52.00 109.00   0.50    0.13    --   47.56  11.00 161.00  114
 12  \w     94.00 150.00   0.50    0.53    --  104.75  11.00 161.00  112
 13  \w     96.00 177.00   0.50    0.53    --  104.75  38.00-120.00  162
 14  \w    -57.00 -32.00   0.50    0.53    -- -104.00  57.00 150.00   50
 15  \w    -64.00 -33.00   0.50    0.53    -- -104.00  57.00  90.00   62
 16  \w    -64.00 -38.00   0.50    0.53    -- -104.00  57.00 -30.00   52
 17  \w    -60.00 -34.00   0.50    0.53    -- -104.00  57.00 -60.00   52
 18  \w    -19.00  25.00   0.50    0.13    --  -47.56  11.00 161.00   88
 19  \w    -25.00  21.00   0.50    0.13    --  -47.56  19.00 -60.00   92
 20  \w    -63.00 -32.00   0.50    0.53    -- -104.00  57.00-150.00   62
 21  \w    -58.00 -33.00   0.50    0.53    -- -104.00  57.00-180.00   50
 22  \w    -60.00 -32.00   0.50    0.53    -- -104.00  57.00-120.00   56
 23  \w   -151.00 -93.00   0.50    0.53    -- -104.00 -11.00 -11.00  116
 24  \w   -172.00-146.00   0.50    0.53    -- -104.00 -19.00  60.00   52
 25  \w   -122.00 -93.00   0.50    0.53    -- -104.00 -19.00  60.00   58
 26  \w   -118.00 -55.00   0.50    0.13    --  -47.56 -11.00 -11.00  126
;
_diffrn_measurement_device 'four-circle diffractometer'
_diffrn_measurement_device_type 'XtaLAB Synergy R, DW system, HyPix'
_diffrn_measurement_method '\w scans'
_diffrn_orient_matrix_type 'CrysAlisPro convention (1999,Acta A55,543-557)'
_diffrn_orient_matrix_UB_11 -0.0972083000
_diffrn_orient_matrix_UB_12 0.0061941000
_diffrn_orient_matrix_UB_13 0.0661897000
_diffrn_orient_matrix_UB_21 -0.1594797000
_diffrn_orient_matrix_UB_22 0.0214986000
_diffrn_orient_matrix_UB_23 -0.0534974000
_diffrn_orient_matrix_UB_31 -0.0278431000
_diffrn_orient_matrix_UB_32 -0.1450262000
_diffrn_orient_matrix_UB_33 -0.0050863000
_diffrn_radiation_monochromator mirror
_diffrn_radiation_probe x-ray
_diffrn_radiation_type 'Cu K\a'
_diffrn_radiation_wavelength 1.54184
_diffrn_reflns_av_R_equivalents 0.0290
_diffrn_reflns_av_unetI/netI 0.0303
_diffrn_reflns_Laue_measured_fraction_full 0.9979
_diffrn_reflns_Laue_measured_fraction_max 0.9544
_diffrn_reflns_limit_h_max 10
_diffrn_reflns_limit_h_min -10
_diffrn_reflns_limit_k_max 9
_diffrn_reflns_limit_k_min -12
_diffrn_reflns_limit_l_max 23
_diffrn_reflns_limit_l_min -22
_diffrn_reflns_number 10560
_diffrn_reflns_point_group_measured_fraction_full 0.9979
_diffrn_reflns_point_group_measured_fraction_max 0.9544
_diffrn_reflns_theta_full 67.6840
_diffrn_reflns_theta_max 76.64
_diffrn_reflns_theta_min 4.87
_diffrn_source 'Rotating-anode X-ray tube'
_diffrn_source_type 'Rigaku (Cu) X-ray Source'
_exptl_absorpt_coefficient_mu 1.484
_exptl_absorpt_correction_T_max 1.00000
_exptl_absorpt_correction_T_min 0.91510
_exptl_absorpt_correction_type multi-scan
_exptl_absorpt_process_details
;
CrysAlisPro 1.171.42.55a (Rigaku Oxford Diffraction, 2022)
Empirical absorption correction using spherical harmonics,
implemented in SCALE3 ABSPACK scaling algorithm.
;
_exptl_crystal_colour 'clear yellowish yellow'
_exptl_crystal_colour_lustre clear
_exptl_crystal_colour_modifier yellowish
_exptl_crystal_colour_primary yellow
_exptl_crystal_density_diffrn 1.113
_exptl_crystal_description block
_exptl_crystal_F_000 562.002
_refine_diff_density_max 1.8220
_refine_diff_density_min -0.9521
_refine_diff_density_rms 0.1122
_refine_ls_d_res_high 0.7924
_refine_ls_d_res_low 9.0767
_refine_ls_goodness_of_fit_ref 1.0224
_refine_ls_hydrogen_treatment constr
_refine_ls_matrix_type full
_refine_ls_number_constraints 30
_refine_ls_number_parameters 168
_refine_ls_number_reflns 3142
_refine_ls_number_restraints 18
_refine_ls_restrained_S_all 149.8439
_refine_ls_R_factor_all 0.0885
_refine_ls_R_factor_gt 0.0831
_refine_ls_shift/su_max 1992.6366
_refine_ls_shift/su_mean 42.1784
_refine_ls_structure_factor_coef Fsqd
_refine_ls_weighting_details 'w=1/[\s^2^(Fo^2^)+(0.1417P)^2^+3.7492P] where P=(Fo^2^+2Fc^2^)/3'
_refine_ls_weighting_scheme calc
_refine_ls_wR_factor_gt 0.2282
_refine_ls_wR_factor_ref 0.2336
_reflns_Friedel_coverage 0.0
_reflns_limit_h_max 8
_reflns_limit_h_min -10
_reflns_limit_k_max 12
_reflns_limit_k_min 0
_reflns_limit_l_max 23
_reflns_limit_l_min -8
_reflns_number_gt 2829
_reflns_number_total 3142
_reflns_threshold_expression I>=2u(I)
_cod_data_source_file d4cc04750h2.cif
_cod_data_source_block DLK1128_auto
_cod_depositor_comments 'Adding full bibliography for 7133791.cif.'
_cod_database_code 7133791
_chemical_oxdiff_formula 'C H O N P'
_olex2_refinement_description
;
1. Fixed Uiso
 At 1.2 times of:
  All C(H) groups, All N(H) groups
 At 1.5 times of:
  All C(H,H,H) groups
2. Uiso/Uaniso restraints and constraints
Uanis(C1) \\sim Ueq, Uanis(C2) \\sim Ueq, Uanis(C15) \\sim Ueq: with sigma of 0
and sigma for terminal atoms of 0
3.a Aromatic/amide H refined with riding coordinates:
 N1(H1), N3(H3), C4(H4), C7(H7), C9(H9), C10(H10), C12(H12)
3.b Idealised Me refined as rotating group:
 C5(H5a,H5b,H5c), C8(H8a,H8b,H8c), C13(H13a,H13b,H13c), C15(H15a,H15b,H15c)
;
_olex2_submission_special_instructions 'No special instructions were received'
_oxdiff_exptl_absorpt_empirical_details
;
Empirical correction (ABSPACK) includes:
- Absorption correction using spherical harmonics
- Frame scaling
;
_oxdiff_exptl_absorpt_empirical_full_max 1.679
_oxdiff_exptl_absorpt_empirical_full_min 0.866

loop_
_space_group_symop_id
_space_group_symop_operation_xyz
1 x,y,z
2 -x+1/2,y+1/2,-z+1/2
3 -x,-y,-z
4 x-1/2,-y-1/2,z-1/2

loop_
_atom_site_label
_atom_site_type_symbol
_atom_site_fract_x
_atom_site_fract_y
_atom_site_fract_z
_atom_site_U_iso_or_equiv
_atom_site_adp_type
_atom_site_occupancy
_atom_site_refinement_flags_posn
_atom_site_refinement_flags_adp
_atom_site_refinement_flags_occupancy
_atom_site_disorder_group
P7 P 0.687(13) 0.185(10) 0.253(6) 0.02(4) Uani 1.000000 . . . .
O4 O 0.72(4) 0.05(3) 0.251(19) 0.03(8) Uani 1.000000 . . . .
N1 N 0.54(5) 0.25(4) 0.19(2) 0.03(9) Uani 1.000000 . . . 1
H1 H 0.46(5) 0.28(4) 0.21(2) 0.03(11) Uiso 1.000000 R . . 1
N3 N 0.85(4) 0.27(4) 0.25(2) 0.02(8) Uani 1.000000 . . . .
H3 H 0.84(4) 0.34(4) 0.22(2) 0.03(10) Uiso 1.000000 R . . .
C4 C 0.47(6) 0.16(5) 0.44(3) 0.03(11) Uani 1.000000 . . . .
H4 H 0.43(6) 0.09(5) 0.47(3) 0.04(14) Uiso 1.000000 R . . .
C5 C 1.13(6) 0.36(5) 0.27(3) 0.04(12) Uani 1.000000 . . . .
H5a H 1.1(4) 0.4(3) 0.21(4) 0.05(18) Uiso 1.000000 GR . . .
H5b H 1.1(3) 0.43(8) 0.3(2) 0.05(18) Uiso 1.000000 GR . . .
H5c H 1.24(14) 0.3(2) 0.3(2) 0.05(18) Uiso 1.000000 GR . . .
C6 C 0.60(5) 0.22(4) 0.34(2) 0.02(9) Uani 1.000000 . . . .
C7 C 0.47(7) 0.28(6) 0.47(3) 0.04(12) Uani 1.000000 . . . .
H7 H 0.43(7) 0.30(6) 0.51(3) 0.04(14) Uiso 1.000000 R . . .
C8 C 1.09(6) 0.12(5) 0.25(4) 0.04(13) Uani 1.000000 . . . .
H8a H 1.0(4) 0.05(7) 0.3(2) 0.1(2) Uiso 1.000000 GR . . .
H8b H 1.1(5) 0.13(19) 0.20(5) 0.1(2) Uiso 1.000000 GR . . .
H8c H 1.20(18) 0.1(2) 0.3(2) 0.1(2) Uiso 1.000000 GR . . .
C9 C 0.60(6) 0.35(5) 0.36(3) 0.03(10) Uani 1.000000 . . . .
H9 H 0.65(6) 0.42(5) 0.33(3) 0.04(12) Uiso 1.000000 R . . .
C10 C 0.53(7) 0.38(5) 0.43(3) 0.04(12) Uani 1.000000 . . . .
H10 H 0.53(7) 0.47(5) 0.44(3) 0.05(15) Uiso 1.000000 R . . .
C12 C 0.54(6) 0.13(5) 0.38(3) 0.03(10) Uani 1.000000 . . . .
H12 H 0.54(6) 0.04(5) 0.36(3) 0.03(12) Uiso 1.000000 R . . .
C13 C 1.02(6) 0.23(6) 0.37(3) 0.04(12) Uani 1.000000 . . . .
H13a H 1.0(5) 0.31(18) 0.39(5) 0.06(18) Uiso 1.000000 GR . . .
H13b H 1.0(5) 0.2(3) 0.38(3) 0.06(18) Uiso 1.000000 GR . . .
H13c H 1.13(9) 0.2(4) 0.39(4) 0.06(18) Uiso 1.000000 GR . . .
C14 C 1.02(5) 0.24(4) 0.28(3) 0.03(10) Uani 1.000000 . . . .
C2 C 0.65(10) 0.35(8) 0.09(4) 0.06112(4) Uani 1.000000 . U . 2
C1 C 0.60(12) 0.12(9) 0.08(5) 0.07475(4) Uani 1.000000 . U . 2
C11 C 0.53(7) 0.25(6) 0.11(3) 0.03(19) Uani 1(2) . . P 1
C15 C 0.36(16) 0.29(13) 0.08(8) 0.10792(4) Uani 1.000000 . U . 1
H15a H 0.28(18) 0.2(5) 0.1(5) 0.16188(6) Uiso 1.000000 GR . . 1
H15b H 0.3(4) 0.4(4) 0.1(4) 0.16188(6) Uiso 1.000000 GR . . 1
H15c H 0.4(4) 0.3(9) 0.02(8) 0.16188(6) Uiso 1.000000 GR . . 1

loop_
_atom_site_aniso_label
_atom_site_aniso_U_11
_atom_site_aniso_U_22
_atom_site_aniso_U_33
_atom_site_aniso_U_12
_atom_site_aniso_U_13
_atom_site_aniso_U_23
P7 0.02(6) 0.02(7) 0.02(6) -0.00(4) 0.01(4) -0.00(4)
O4 0.03(17) 0.02(17) 0.04(19) -0.00(13) 0.01(14) -0.01(13)
N1 0.02(18) 0.0(2) 0.02(19) 0.00(17) 0.01(15) -0.00(17)
N3 0.02(18) 0.02(18) 0.03(19) 0.00(14) 0.00(14) 0.00(14)
C4 0.0(2) 0.0(3) 0.0(3) -0.0(2) 0.0(2) 0.0(2)
C5 0.0(2) 0.0(3) 0.1(3) -0.0(2) 0.0(2) 0.0(2)
C6 0.02(19) 0.0(2) 0.0(2) 0.00(17) 0.00(16) 0.00(17)
C7 0.0(3) 0.0(3) 0.0(2) 0.0(2) 0.0(2) -0.0(2)
C8 0.0(2) 0.0(3) 0.1(4) 0.0(2) 0.0(2) -0.0(2)
C9 0.0(2) 0.0(2) 0.0(2) -0.00(19) 0.01(19) -0.00(19)
C10 0.1(3) 0.0(3) 0.0(3) -0.0(2) 0.0(2) -0.0(2)
C12 0.0(2) 0.0(2) 0.0(2) -0.00(18) 0.01(18) 0.00(19)
C13 0.0(2) 0.0(3) 0.0(3) 0.0(2) -0.0(2) 0.0(2)
C14 0.0(2) 0.0(2) 0.0(2) 0.00(17) 0.00(17) -0.00(18)
C2 0.06932(4) 0.06014(4) 0.05436(4) -0.0029126(7) 0.010173(3) 0.0013083(7)
C1 0.08730(4) 0.07038(4) 0.06760(4) -0.0002579(7) 0.014406(3) -0.0027790(7)
C11 0.0(3) 0.0(4) 0.0(3) 0.0(2) -0.00(19) -0.0(2)
C15 0.10791(4) 0.10795(4) 0.10790(4) 0.0000000(7) 0.014990(3) 0.0000095(7)

loop_
_atom_type_symbol
_atom_type_scat_dispersion_real
_atom_type_scat_dispersion_imag
_atom_type_scat_Cromer_Mann_a1
_atom_type_scat_Cromer_Mann_a2
_atom_type_scat_Cromer_Mann_a3
_atom_type_scat_Cromer_Mann_a4
_atom_type_scat_Cromer_Mann_b1
_atom_type_scat_Cromer_Mann_b2
_atom_type_scat_Cromer_Mann_b3
_atom_type_scat_Cromer_Mann_b4
_atom_type_scat_Cromer_Mann_c
_atom_type_scat_source
_atom_type_scat_dispersion_source
C 0.01788 0.00908 2.31000 1.02000 1.58860 0.86500 20.84390 10.20750 0.56870 51.65120 0.21560 'International Tables Volume C Table 6.1.1.4 (pp. 500-502)' 'Brennan, Cowan, Rev. Sci. Instrum., 1992, 63, 850'
H 0.00000 0.00000 0.49300 0.32291 0.14019 0.04081 10.51090 26.12570 3.14236 57.79970 0.00304 'International Tables Volume C Table 6.1.1.4 (pp. 500-502)' 'Brennan, Cowan, Rev. Sci. Instrum., 1992, 63, 850'
N 0.03110 0.01806 12.21260 3.13220 2.01250 1.16630 0.00570 9.89330 28.99750 0.58260 -11.52900 'International Tables Volume C Table 6.1.1.4 (pp. 500-502)' 'Brennan, Cowan, Rev. Sci. Instrum., 1992, 63, 850'
O 0.04960 0.03234 3.04850 2.28680 1.54630 0.86700 13.27710 5.70110 0.32390 32.90890 0.25080 'International Tables Volume C Table 6.1.1.4 (pp. 500-502)' 'Brennan, Cowan, Rev. Sci. Instrum., 1992, 63, 850'
P 0.29730 0.43501 6.43450 4.17910 1.78000 1.49080 1.90670 27.15700 0.52600 68.16450 1.11490 'International Tables Volume C Table 6.1.1.4 (pp. 500-502)' 'Brennan, Cowan, Rev. Sci. Instrum., 1992, 63, 850'

loop_
_geom_angle_atom_site_label_1
_geom_angle_atom_site_label_2
_geom_angle_atom_site_label_3
_geom_angle
_geom_angle_site_symmetry_1
_geom_angle_site_symmetry_3
_geom_angle_publ_flag
N1 P7 O4 118(21) . . ?
N3 P7 O4 112(19) . . ?
N3 P7 N1 105(20) . . ?
C6 P7 O4 110(21) . . ?
C6 P7 N1 100(20) . . ?
C6 P7 N3 111(20) . . ?
H1 N1 P7 115(14) . . ?
C11 N1 P7 130(30) . . ?
C11 N1 H1 115(26) . . ?
H3 N3 P7 117(13) . . ?
C14 N3 P7 125(31) . . ?
C14 N3 H3 117(23) . . ?
C7 C4 H4 120(30) . . ?
C12 C4 H4 120(30) . . ?
C12 C4 C7 120(50) . . ?
H5b C5 H5a 109.5 . . ?
H5c C5 H5a 109.5 . . ?
H5c C5 H5b 109.5 . . ?
C14 C5 H5a 109.5 . . ?
C14 C5 H5b 109.5 . . ?
C14 C5 H5c 109.5 . . ?
C9 C6 P7 120(30) . . ?
C12 C6 P7 120(40) . . ?
C12 C6 C9 120(40) . . ?
H7 C7 C4 120(30) . . ?
C10 C7 C4 120(50) . . ?
C10 C7 H7 120(31) . . ?
H8b C8 H8a 109.5 . . ?
H8c C8 H8a 109.5 . . ?
H8c C8 H8b 109.5 . . ?
C14 C8 H8a 109.5 . . ?
C14 C8 H8b 109.5 . . ?
C14 C8 H8c 109.5 . . ?
H9 C9 C6 120(26) . . ?
C10 C9 C6 120(50) . . ?
C10 C9 H9 120(32) . . ?
C9 C10 C7 120(50) . . ?
H10 C10 C7 120(31) . . ?
H10 C10 C9 120(32) . . ?
C6 C12 C4 120(50) . . ?
H12 C12 C4 120(30) . . ?
H12 C12 C6 120(28) . . ?
H13b C13 H13a 109.5 . . ?
H13c C13 H13a 109.5 . . ?
H13c C13 H13b 109.5 . . ?
C14 C13 H13a 109.5 . . ?
C14 C13 H13b 109.5 . . ?
C14 C13 H13c 109.5 . . ?
C5 C14 N3 110(40) . . ?
C8 C14 N3 110(40) . . ?
C8 C14 C5 110(40) . . ?
C13 C14 N3 110(40) . . ?
C13 C14 C5 110(40) . . ?
C13 C14 C8 110(40) . . ?
C2 C11 N1 110(50) . . ?
C1 C11 N1 110(50) . . ?
C1 C11 C2 110(60) . . ?
C15 C11 N1 110(60) . . ?
C15 C11 C2 110(70) . . ?
C15 C11 C1 120(70) . . ?
H15a C15 C11 109.5 . . ?
H15b C15 C11 109.5 . . ?
H15b C15 H15a 109.5 . . ?
H15c C15 C11 109.5 . . ?
H15c C15 H15a 109.5 . . ?
H15c C15 H15b 109.5 . . ?

loop_
_geom_bond_atom_site_label_1
_geom_bond_atom_site_label_2
_geom_bond_distance
_geom_bond_site_symmetry_2
_geom_bond_publ_flag
P7 O4 1.5(3) . ?
P7 N1 1.6(4) . ?
P7 N3 1.6(4) . ?
P7 C6 1.8(4) . ?
N1 H1 0.8800 . ?
N1 C11 1.5(6) . ?
N3 H3 0.8800 . ?
N3 C14 1.5(6) . ?
C4 H4 0.9500 . ?
C4 C7 1.4(8) . ?
C4 C12 1.4(7) . ?
C5 H5a 0.9800 . ?
C5 H5b 0.9800 . ?
C5 H5c 0.9800 . ?
C5 C14 1.5(7) . ?
C6 C9 1.4(7) . ?
C6 C12 1.4(6) . ?
C7 H7 0.9500 . ?
C7 C10 1.4(8) . ?
C8 H8a 0.9800 . ?
C8 H8b 0.9800 . ?
C8 H8c 0.9800 . ?
C8 C14 1.5(7) . ?
C9 H9 0.9500 . ?
C9 C10 1.4(7) . ?
C10 H10 0.9500 . ?
C12 H12 0.9500 . ?
C13 H13a 0.9800 . ?
C13 H13b 0.9800 . ?
C13 H13c 0.9800 . ?
C13 C14 1.5(7) . ?
C2 C11 1.5(10) . ?
C1 C11 1.5(11) . ?
C11 C15 1.5(14) . ?
C15 H15a 0.9800 . ?
C15 H15b 0.9800 . ?
C15 H15c 0.9800 . ?

loop_
_geom_torsion_atom_site_label_1
_geom_torsion_atom_site_label_2
_geom_torsion_atom_site_label_3
_geom_torsion_atom_site_label_4
_geom_torsion
_geom_torsion_site_symmetry_1
_geom_torsion_site_symmetry_2
_geom_torsion_site_symmetry_3
_geom_torsion_site_symmetry_4
_geom_torsion_publ_flag
P7 N1 C11 C2 -80(50) . . . . ?
P7 N1 C11 C1 40(60) . . . . ?
P7 N1 C11 C15 170(70) . . . . ?
P7 N3 C14 C5 -170(40) . . . . ?
P7 N3 C14 C8 70(40) . . . . ?
P7 N3 C14 C13 -50(40) . . . . ?
P7 C6 C9 C10 180(40) . . . . ?
P7 C6 C12 C4 -180(40) . . . . ?
C4 C7 C10 C9 0(60) . . . . ?
C4 C12 C6 C9 0(60) . . . . ?
C6 C9 C10 C7 0(60) . . . . ?

loop_
_restr_U_iso_atom_site_label
_restr_U_iso_weight_param
C2 0.0000
C1 0.0000
C15 0.0000
